data_2229574
loop_
_publ_author_name
'Zhao, Jin-Wu'
'Xu, Jing-Xiu'

_publ_section_title
;
 (<i>Z</i>)-5-Benzylidene-3-butyl-4-phenyl-1,3-oxazolidin-2-one
;
_journal_coeditor_code BG2393
_journal_issue 4
_journal_name_full 'Acta Crystallographica Section E'
_journal_page_first o882
_journal_paper_doi 10.1107/S1600536811008762
_journal_volume 67
_journal_year 2011
_chemical_formula_iupac 'C20 H21 N O2'
_chemical_formula_moiety 'C20 H21 N O2'
_chemical_formula_sum 'C20 H21 N O2'
_chemical_formula_weight 307.38
_chemical_name_systematic
;
(<i>Z</i>)-5-Benzylidene-3-butyl-4-phenyl-1,3-oxazolidin-2-one
;
_space_group_IT_number 14
_symmetry_cell_setting monoclinic
_symmetry_space_group_name_Hall '-P 2yn'
_symmetry_space_group_name_H-M 'P 1 21/n 1'
_atom_sites_solution_hydrogens geom
_atom_sites_solution_primary direct
_atom_sites_solution_secondary difmap
_audit_creation_method SHELXL-97
_cell_angle_alpha 90.00
_cell_angle_beta 100.51(3)
_cell_angle_gamma 90.00
_cell_formula_units_Z 4
_cell_length_a 10.029(2)
_cell_length_b 9.1941(18)
_cell_length_c 18.389(4)
_cell_measurement_reflns_used 5837
_cell_measurement_temperature 293(2)
_cell_measurement_theta_max 27.90
_cell_measurement_theta_min 2.82
_cell_volume 1667.2(6)
_computing_cell_refinement 'RAPID-AUTO (Rigaku, 1998)'
_computing_data_collection 'RAPID-AUTO (Rigaku, 1998)'
_computing_data_reduction 'CrystalStructure (Rigaku/MSC, 2002)'
_computing_molecular_graphics 'ORTEPII (Johnson, 1976)'
_computing_publication_material 'SHELXL97 (Sheldrick, 2008)'
_computing_structure_refinement 'SHELXL97 (Sheldrick, 2008)'
_computing_structure_solution 'SHELXS97 (Sheldrick, 2008)'
_diffrn_ambient_temperature 293(2)
_diffrn_measured_fraction_theta_full 0.998
_diffrn_measured_fraction_theta_max 0.998
_diffrn_measurement_device_type 'Rigaku/MSC Mercury CCD'
_diffrn_measurement_method \w
_diffrn_radiation_monochromator graphite
_diffrn_radiation_source 'fine-focus sealed tube'
_diffrn_radiation_type MoK\a
_diffrn_radiation_wavelength 0.71073
_diffrn_reflns_av_R_equivalents 0.0412
_diffrn_reflns_av_sigmaI/netI 0.0327
_diffrn_reflns_limit_h_max 12
_diffrn_reflns_limit_h_min -12
_diffrn_reflns_limit_k_max 11
_diffrn_reflns_limit_k_min -11
_diffrn_reflns_limit_l_max 21
_diffrn_reflns_limit_l_min -22
_diffrn_reflns_number 12969
_diffrn_reflns_theta_full 25.20
_diffrn_reflns_theta_max 25.20
_diffrn_reflns_theta_min 3.03
_diffrn_standards_number 0
_exptl_absorpt_coefficient_mu 0.079
_exptl_absorpt_correction_T_max 0.997
_exptl_absorpt_correction_T_min 0.989
_exptl_absorpt_correction_type multi-scan
_exptl_absorpt_process_details '(REQAB; Jacobson, 1998)'
_exptl_crystal_colour colorless
_exptl_crystal_density_diffrn 1.225
_exptl_crystal_density_method 'not measured'
_exptl_crystal_description block
_exptl_crystal_F_000 656
_exptl_crystal_size_max 0.31
_exptl_crystal_size_mid 0.25
_exptl_crystal_size_min 0.18
_refine_diff_density_max 0.168
_refine_diff_density_min -0.179
_refine_ls_extinction_method none
_refine_ls_goodness_of_fit_ref 1.028
_refine_ls_hydrogen_treatment constr
_refine_ls_matrix_type full
_refine_ls_number_parameters 209
_refine_ls_number_reflns 2994
_refine_ls_number_restraints 0
_refine_ls_restrained_S_all 1.028
_refine_ls_R_factor_all 0.0777
_refine_ls_R_factor_gt 0.0418
_refine_ls_shift/su_max 0.000
_refine_ls_shift/su_mean 0.000
_refine_ls_structure_factor_coef Fsqd
_refine_ls_weighting_details 'calc w=1/[\s^2^(Fo^2^)+(0.0472P)^2^+0.3223P] where P=(Fo^2^+2Fc^2^)/3'
_refine_ls_weighting_scheme calc
_refine_ls_wR_factor_gt 0.0916
_refine_ls_wR_factor_ref 0.1169
_reflns_number_gt 1803
_reflns_number_total 2994
_reflns_threshold_expression I>2sigma(I)
_cod_data_source_file bg2393.cif
_cod_data_source_block I
_cod_original_cell_volume 1667.1(6)
_cod_original_sg_symbol_H-M 'P 21/n'
_cod_database_code 2229574
_cod_database_fobs_code 2229574

loop_
_symmetry_equiv_pos_as_xyz
'x, y, z'
'-x+1/2, y+1/2, -z+1/2'
'-x, -y, -z'
'x-1/2, -y-1/2, z-1/2'

loop_
_atom_site_type_symbol
_atom_site_label
_atom_site_fract_x
_atom_site_fract_y
_atom_site_fract_z
_atom_site_U_iso_or_equiv
_atom_site_adp_type
_atom_site_calc_flag
_atom_site_refinement_flags
_atom_site_occupancy
_atom_site_disorder_assembly
_atom_site_disorder_group
C C1 0.59314(19) 0.3280(2) 0.36032(11) 0.0590(5) Uani d . 1 . .
H H1 0.5441 0.3603 0.3154 0.071 Uiso calc R 1 . .
C C2 0.5426(2) 0.3511(3) 0.42412(12) 0.0675(6) Uani d . 1 . .
H H2 0.4609 0.4003 0.4218 0.081 Uiso calc R 1 . .
C C3 0.6115(2) 0.3023(3) 0.49109(12) 0.0680(6) Uani d . 1 . .
H H3 0.5764 0.3174 0.5339 0.082 Uiso calc R 1 . .
C C4 0.7330(2) 0.2308(2) 0.49425(11) 0.0636(6) Uani d . 1 . .
H H4 0.7798 0.1966 0.5393 0.076 Uiso calc R 1 . .
C C5 0.78512(19) 0.2099(2) 0.43106(10) 0.0532(5) Uani d . 1 . .
H H5 0.8682 0.1630 0.4342 0.064 Uiso calc R 1 . .
C C6 0.71618(17) 0.2574(2) 0.36199(10) 0.0477(5) Uani d . 1 . .
C C7 0.77658(18) 0.2274(2) 0.29672(10) 0.0517(5) Uani d . 1 . .
H H7 0.8565 0.1737 0.3059 0.062 Uiso calc R 1 . .
C C8 0.73519(17) 0.2650(2) 0.22699(10) 0.0477(5) Uani d . 1 . .
C C9 0.6003(2) 0.3656(2) 0.12780(11) 0.0560(5) Uani d . 1 . .
C C10 0.79952(18) 0.2321(2) 0.16033(10) 0.0509(5) Uani d . 1 . .
H H10 0.7967 0.1270 0.1512 0.061 Uiso calc R 1 . .
C C11 0.94436(17) 0.2858(2) 0.16712(9) 0.0471(5) Uani d . 1 . .
C C12 0.9744(2) 0.4219(2) 0.14300(11) 0.0569(5) Uani d . 1 . .
H H12 0.9047 0.4837 0.1217 0.068 Uiso calc R 1 . .
C C13 1.1078(2) 0.4670(3) 0.15040(12) 0.0669(6) Uani d . 1 . .
H H13 1.1271 0.5584 0.1333 0.080 Uiso calc R 1 . .
C C14 1.2119(2) 0.3782(3) 0.18269(12) 0.0688(6) Uani d . 1 . .
H H14 1.3013 0.4090 0.1874 0.083 Uiso calc R 1 . .
C C15 1.1831(2) 0.2442(3) 0.20790(12) 0.0678(6) Uani d . 1 . .
H H15 1.2532 0.1842 0.2306 0.081 Uiso calc R 1 . .
C C16 1.05059(19) 0.1974(2) 0.19989(11) 0.0585(5) Uani d . 1 . .
H H16 1.0322 0.1054 0.2167 0.070 Uiso calc R 1 . .
C C17 0.7052(2) 0.2948(3) 0.02324(10) 0.0651(6) Uani d . 1 . .
H H17A 0.7983 0.3011 0.0159 0.078 Uiso calc R 1 . .
H H17B 0.6563 0.3771 -0.0016 0.078 Uiso calc R 1 . .
C C18 0.6430(2) 0.1560(2) -0.01191(10) 0.0643(6) Uani d . 1 . .
H H18A 0.5527 0.1447 -0.0008 0.077 Uiso calc R 1 . .
H H18B 0.6971 0.0738 0.0094 0.077 Uiso calc R 1 . .
C C19 0.6343(2) 0.1550(3) -0.09517(10) 0.0707(6) Uani d . 1 . .
H H19A 0.7254 0.1578 -0.1060 0.085 Uiso calc R 1 . .
H H19B 0.5875 0.2421 -0.1158 0.085 Uiso calc R 1 . .
C C20 0.5609(3) 0.0224(3) -0.13268(12) 0.0880(8) Uani d . 1 . .
H H20A 0.6069 -0.0643 -0.1128 0.132 Uiso calc R 1 . .
H H20B 0.5600 0.0270 -0.1849 0.132 Uiso calc R 1 . .
H H20C 0.4694 0.0210 -0.1240 0.132 Uiso calc R 1 . .
N N1 0.70329(15) 0.30487(19) 0.10237(8) 0.0570(5) Uani d . 1 . .
O O1 0.61860(12) 0.34597(15) 0.20363(7) 0.0572(4) Uani d . 1 . .
O O2 0.50276(13) 0.43149(18) 0.09551(8) 0.0707(5) Uani d . 1 . .

loop_
_atom_site_aniso_label
_atom_site_aniso_U_11
_atom_site_aniso_U_22
_atom_site_aniso_U_33
_atom_site_aniso_U_12
_atom_site_aniso_U_13
_atom_site_aniso_U_23
C1 0.0542(12) 0.0656(14) 0.0581(12) 0.0036(10) 0.0127(10) 0.0080(10)
C2 0.0576(12) 0.0786(16) 0.0709(14) 0.0087(12) 0.0242(11) 0.0050(12)
C3 0.0719(14) 0.0809(17) 0.0569(13) -0.0049(13) 0.0272(11) -0.0012(11)
C4 0.0655(13) 0.0775(16) 0.0483(12) -0.0063(12) 0.0121(10) 0.0030(10)
C5 0.0486(10) 0.0606(13) 0.0501(11) -0.0024(9) 0.0079(9) 0.0028(9)
C6 0.0439(10) 0.0522(12) 0.0478(11) -0.0035(9) 0.0103(8) 0.0021(9)
C7 0.0475(10) 0.0575(13) 0.0496(11) 0.0031(9) 0.0079(9) 0.0033(9)
C8 0.0403(9) 0.0536(12) 0.0484(11) 0.0000(9) 0.0061(8) 0.0021(9)
C9 0.0478(11) 0.0695(14) 0.0498(11) -0.0064(11) 0.0066(9) 0.0065(10)
C10 0.0509(10) 0.0564(12) 0.0440(10) 0.0004(9) 0.0050(8) -0.0012(9)
C11 0.0451(10) 0.0569(13) 0.0397(10) 0.0054(9) 0.0090(8) -0.0048(9)
C12 0.0545(12) 0.0586(14) 0.0572(12) 0.0060(10) 0.0087(9) 0.0024(10)
C13 0.0655(13) 0.0702(15) 0.0667(14) -0.0091(12) 0.0163(11) -0.0021(11)
C14 0.0495(12) 0.0943(19) 0.0639(13) -0.0051(13) 0.0134(10) -0.0137(13)
C15 0.0531(12) 0.0852(18) 0.0638(14) 0.0157(12) 0.0074(10) -0.0040(12)
C16 0.0573(12) 0.0622(14) 0.0551(12) 0.0092(11) 0.0074(10) 0.0002(10)
C17 0.0596(12) 0.0931(17) 0.0412(11) -0.0056(12) 0.0060(9) 0.0018(11)
C18 0.0695(13) 0.0788(16) 0.0429(11) 0.0114(12) 0.0061(9) 0.0005(10)
C19 0.0640(13) 0.1041(19) 0.0441(11) 0.0091(13) 0.0105(10) -0.0017(12)
C20 0.122(2) 0.091(2) 0.0481(13) 0.0186(16) 0.0078(13) -0.0100(12)
N1 0.0505(9) 0.0798(13) 0.0386(9) 0.0037(9) 0.0026(7) 0.0022(8)
O1 0.0494(8) 0.0730(10) 0.0493(8) 0.0095(7) 0.0088(6) 0.0084(7)
O2 0.0487(8) 0.0929(12) 0.0676(9) 0.0062(8) 0.0029(7) 0.0216(8)

loop_
_atom_type_symbol
_atom_type_description
_atom_type_scat_dispersion_real
_atom_type_scat_dispersion_imag
_atom_type_scat_source
C C 0.0033 0.0016 'International Tables Vol C Tables 4.2.6.8 and 6.1.1.4'
H H 0.0000 0.0000 'International Tables Vol C Tables 4.2.6.8 and 6.1.1.4'
N N 0.0061 0.0033 'International Tables Vol C Tables 4.2.6.8 and 6.1.1.4'
O O 0.0106 0.0060 'International Tables Vol C Tables 4.2.6.8 and 6.1.1.4'

loop_
_geom_angle_atom_site_label_1
_geom_angle_atom_site_label_2
_geom_angle_atom_site_label_3
_geom_angle_site_symmetry_1
_geom_angle_site_symmetry_3
_geom_angle
_geom_angle_publ_flag
C2 C1 C6 . . 121.09(19) ?
C2 C1 H1 . . 119.5 ?
C6 C1 H1 . . 119.5 ?
C1 C2 C3 . . 120.7(2) ?
C1 C2 H2 . . 119.6 ?
C3 C2 H2 . . 119.6 ?
C4 C3 C2 . . 119.4(2) ?
C4 C3 H3 . . 120.3 ?
C2 C3 H3 . . 120.3 ?
C5 C4 C3 . . 120.2(2) ?
C5 C4 H4 . . 119.9 ?
C3 C4 H4 . . 119.9 ?
C4 C5 C6 . . 121.53(19) ?
C4 C5 H5 . . 119.2 ?
C6 C5 H5 . . 119.2 ?
C1 C6 C5 . . 117.08(18) ?
C1 C6 C7 . . 124.57(17) ?
C5 C6 C7 . . 118.34(17) ?
C8 C7 C6 . . 130.01(18) ?
C8 C7 H7 . . 115.0 ?
C6 C7 H7 . . 115.0 ?
C7 C8 O1 . . 122.65(17) ?
C7 C8 C10 . . 128.95(17) ?
O1 C8 C10 . . 108.40(15) ?
O2 C9 N1 . . 130.30(19) ?
O2 C9 O1 . . 120.42(19) ?
N1 C9 O1 . . 109.27(17) ?
N1 C10 C8 . . 100.16(15) ?
N1 C10 C11 . . 113.93(16) ?
C8 C10 C11 . . 114.25(15) ?
N1 C10 H10 . . 109.4 ?
C8 C10 H10 . . 109.4 ?
C11 C10 H10 . . 109.4 ?
C12 C11 C16 . . 118.39(18) ?
C12 C11 C10 . . 122.06(17) ?
C16 C11 C10 . . 119.54(19) ?
C13 C12 C11 . . 120.3(2) ?
C13 C12 H12 . . 119.8 ?
C11 C12 H12 . . 119.8 ?
C14 C13 C12 . . 120.6(2) ?
C14 C13 H13 . . 119.7 ?
C12 C13 H13 . . 119.7 ?
C15 C14 C13 . . 119.5(2) ?
C15 C14 H14 . . 120.2 ?
C13 C14 H14 . . 120.2 ?
C14 C15 C16 . . 120.3(2) ?
C14 C15 H15 . . 119.9 ?
C16 C15 H15 . . 119.9 ?
C15 C16 C11 . . 120.8(2) ?
C15 C16 H16 . . 119.6 ?
C11 C16 H16 . . 119.6 ?
N1 C17 C18 . . 113.57(17) ?
N1 C17 H17A . . 108.9 ?
C18 C17 H17A . . 108.9 ?
N1 C17 H17B . . 108.9 ?
C18 C17 H17B . . 108.9 ?
H17A C17 H17B . . 107.7 ?
C17 C18 C19 . . 112.31(18) ?
C17 C18 H18A . . 109.1 ?
C19 C18 H18A . . 109.1 ?
C17 C18 H18B . . 109.1 ?
C19 C18 H18B . . 109.1 ?
H18A C18 H18B . . 107.9 ?
C18 C19 C20 . . 113.3(2) ?
C18 C19 H19A . . 108.9 ?
C20 C19 H19A . . 108.9 ?
C18 C19 H19B . . 108.9 ?
C20 C19 H19B . . 108.9 ?
H19A C19 H19B . . 107.7 ?
C19 C20 H20A . . 109.5 ?
C19 C20 H20B . . 109.5 ?
H20A C20 H20B . . 109.5 ?
C19 C20 H20C . . 109.5 ?
H20A C20 H20C . . 109.5 ?
H20B C20 H20C . . 109.5 ?
C9 N1 C10 . . 112.76(15) ?
C9 N1 C17 . . 121.86(16) ?
C10 N1 C17 . . 124.73(16) ?
C9 O1 C8 . . 109.36(15) ?

loop_
_geom_bond_atom_site_label_1
_geom_bond_atom_site_label_2
_geom_bond_site_symmetry_2
_geom_bond_distance
_geom_bond_publ_flag
C1 C2 . 1.376(3) ?
C1 C6 . 1.390(3) ?
C1 H1 . 0.9300 ?
C2 C3 . 1.373(3) ?
C2 H2 . 0.9300 ?
C3 C4 . 1.376(3) ?
C3 H3 . 0.9300 ?
C4 C5 . 1.372(3) ?
C4 H4 . 0.9300 ?
C5 C6 . 1.401(2) ?
C5 H5 . 0.9300 ?
C6 C7 . 1.466(3) ?
C7 C8 . 1.320(2) ?
C7 H7 . 0.9300 ?
C8 O1 . 1.387(2) ?
C8 C10 . 1.516(3) ?
C9 O2 . 1.210(2) ?
C9 N1 . 1.332(2) ?
C9 O1 . 1.385(2) ?
C10 N1 . 1.463(2) ?
C10 C11 . 1.518(2) ?
C10 H10 . 0.9800 ?
C11 C12 . 1.380(3) ?
C11 C16 . 1.387(3) ?
C12 C13 . 1.383(3) ?
C12 H12 . 0.9300 ?
C13 C14 . 1.372(3) ?
C13 H13 . 0.9300 ?
C14 C15 . 1.365(3) ?
C14 H14 . 0.9300 ?
C15 C16 . 1.379(3) ?
C15 H15 . 0.9300 ?
C16 H16 . 0.9300 ?
C17 N1 . 1.461(2) ?
C17 C18 . 1.513(3) ?
C17 H17A . 0.9700 ?
C17 H17B . 0.9700 ?
C18 C19 . 1.518(3) ?
C18 H18A . 0.9700 ?
C18 H18B . 0.9700 ?
C19 C20 . 1.523(3) ?
C19 H19A . 0.9700 ?
C19 H19B . 0.9700 ?
C20 H20A . 0.9600 ?
C20 H20B . 0.9600 ?
C20 H20C . 0.9600 ?

loop_
_geom_hbond_atom_site_label_D
_geom_hbond_atom_site_label_H
_geom_hbond_atom_site_label_A
_geom_hbond_site_symmetry_A
_geom_hbond_distance_DH
_geom_hbond_distance_HA
_geom_hbond_distance_DA
_geom_hbond_angle_DHA
C4 H4 O2 4_666 0.93 2.58 3.343(3) 141
C3 H3 Cg2 4_566 0.93 2.93 3.674(2) 138
C12 H12 Cg1 3_655 0.93 2.91 3.706(3) 145
C20 H20B Cg2 4_565 0.96 2.92 3.8120(10) 156
